data_9011389
loop_
_publ_author_name
'Iida, A.'
'Ozeki, T.'

_publ_section_title
;
 Mg2Na2V10O28*20H2O and Mg3V10O28*28H2O
;
_journal_name_full 'Acta Crystallographica, Section C'
_journal_page_first i43
_journal_page_last i46
_journal_paper_doi 10.1107/S0108270104004676
_journal_volume 60
_journal_year 2004
_chemical_compound_source Synthetic
_chemical_formula_sum 'H40 Mg2 Na2 O48 V10'
_chemical_name_mineral Lasalite
_space_group_IT_number 15
_symmetry_space_group_name_Hall '-C 2yc'
_symmetry_space_group_name_H-M 'C 1 2/c 1'
_cell_angle_alpha 90
_cell_angle_beta 118.005
_cell_angle_gamma 90
_cell_length_a 23.8384
_cell_length_b 11.0248
_cell_length_c 16.9332
_cell_formula_units_Z 4
_cell_volume 3929.177
_database_code_amcsd 0010329
_exptl_crystal_density_diffrn 2.387
_cod_depositor_comments
;

2024-05-09
Z value and formula fixed to values more according to usual
chemical conventions.                 miguel
;
_cod_original_formula_sum 'Mg Na V5 O24 H20'
_cod_database_code 9011389

loop_
_space_group_symop_operation_xyz
x,y,z
1/2+x,1/2+y,z
x,-y,1/2+z
1/2+x,1/2-y,1/2+z
-x,y,1/2-z
1/2-x,1/2+y,1/2-z
-x,-y,-z
1/2-x,1/2-y,-z

loop_
_atom_site_aniso_label
_atom_site_aniso_U_11
_atom_site_aniso_U_22
_atom_site_aniso_U_33
_atom_site_aniso_U_12
_atom_site_aniso_U_13
_atom_site_aniso_U_23
Mg 0.00820 0.00690 0.00640 -0.00050 0.00300 0.00030
Na 0.02570 0.01510 0.00960 -0.00900 0.00560 -0.00370
V1 0.00634 0.00436 0.00689 0.00063 0.00328 0.00035
V2 0.00648 0.00398 0.00618 -0.00068 0.00290 -0.00018
V3 0.00583 0.00621 0.00645 -0.00001 0.00330 0.00013
V4 0.00517 0.00764 0.00530 -0.00022 0.00166 0.00039
V5 0.00573 0.00466 0.00435 -0.00004 0.00243 0.00021
O1 0.01140 0.00680 0.01350 0.00140 0.00610 0.00100
O2 0.01160 0.00660 0.01070 -0.00120 0.00570 0.00020
O3 0.00890 0.01150 0.01050 -0.00010 0.00610 0.00040
O4 0.00840 0.01510 0.00770 -0.00080 0.00210 0.00080
O5 0.00780 0.00770 0.00710 -0.00010 0.00380 -0.00020
O6 0.00710 0.00810 0.00500 0.00060 0.00220 0.00080
O7 0.00720 0.00830 0.00700 0.00050 0.00300 0.00120
O8 0.00860 0.00590 0.00840 0.00050 0.00450 0.00030
O9 0.00730 0.00670 0.00760 0.00110 0.00280 0.00130
O10 0.00860 0.00660 0.00820 -0.00100 0.00480 -0.00020
O11 0.00720 0.00730 0.00710 -0.00080 0.00240 -0.00020
O12 0.00740 0.00550 0.00640 -0.00030 0.00310 0.00040
O13 0.00720 0.00530 0.00550 0.00040 0.00270 0.00040
O14 0.00720 0.00500 0.00570 0.00020 0.00280 0.00050
O15 0.01700 0.00770 0.00780 -0.00310 0.00530 0.00020
O16 0.01170 0.01000 0.00760 -0.00280 0.00100 0.00300
O17 0.00710 0.01190 0.00890 -0.00060 0.00360 0.00250
O18 0.01520 0.00820 0.00850 -0.00050 -0.00020 -0.00030
O19 0.01150 0.01270 0.00690 -0.00010 0.00400 -0.00020
O20 0.02460 0.00740 0.00770 0.00190 0.00890 0.00080
O21 0.01970 0.01390 0.01560 0.00000 0.00410 -0.00490
O22 0.01260 0.01360 0.01860 -0.00330 0.00760 -0.00180
O23 0.01150 0.01270 0.01110 0.00460 0.00120 -0.00060
O24 0.03810 0.01130 0.01080 -0.00900 0.01520 -0.00420

loop_
_atom_site_label
_atom_site_fract_x
_atom_site_fract_y
_atom_site_fract_z
_atom_site_U_iso_or_equiv
Mg 0.11263 0.09300 0.59027 0.00735
Na 0.19887 0.67605 0.53862 0.01792
V1 0.07189 0.21033 0.28313 0.00579
V2 0.07332 0.61761 0.28607 0.00558
V3 0.13346 0.41597 0.21885 0.00599
V4 0.15583 0.41074 0.41296 0.00636
V5 0.01151 0.41638 0.35293 0.00489
O1 0.07166 0.06513 0.28211 0.01040
O2 0.07392 0.76400 0.28697 0.00940
O3 0.17340 0.41393 0.16419 0.00970
O4 0.21439 0.41404 0.51254 0.01110
O5 0.04407 0.41401 0.11155 0.00740
O6 0.08335 0.41632 0.44589 0.00700
O7 0.19249 0.41349 0.33890 0.00760
O8 0.11699 0.24886 0.22362 0.00740
O9 0.13695 0.24692 0.39493 0.00750
O10 0.11717 0.57965 0.22367 0.00750
O11 0.13780 0.58033 0.39391 0.00760
O12 0.00939 0.24470 0.32797 0.00650
O13 0.00925 0.58639 0.32791 0.00610
O14 0.06284 0.41564 0.27887 0.00600
O15 0.11310 -0.09275 0.59606 0.01110
O16 0.04096 0.09098 0.46271 0.01120
O17 0.17754 0.08550 0.53848 0.00940
O18 0.17799 0.08937 0.72108 0.01300
O19 0.03705 0.10426 0.62451 0.01050
O20 0.11855 0.27880 0.59552 0.01270
O21 0.19082 0.85630 0.45240 0.01810
O22 0.26327 0.78830 0.66768 0.01480
O23 0.23146 0.12755 0.29653 0.01340
O24 0.05511 0.72088 0.47750 0.01860
H15A 0.11370 -0.12700 0.63250 0.02100
H15B 0.09960 -0.13200 0.55710 0.01900
H16A 0.03210 0.13200 0.43000 0.03600
H16B 0.01970 0.03800 0.43940 0.02300
H17A 0.17320 0.12800 0.50010 0.00900
H17B 0.20980 0.08700 0.57200 0.03200
H18A 0.19410 0.03100 0.74210 0.02100
H18B 0.19130 0.14000 0.74750 0.02400
H19A 0.04470 0.10600 0.67150 0.02000
H19B 0.01580 0.15400 0.60360 0.02100
H20A 0.10910 0.31500 0.55900 0.01600
H20B 0.11900 0.31100 0.63300 0.03200
H21A 0.18700 0.91300 0.47100 0.04800
H21B 0.15970 0.86100 0.40500 0.03600
H22A 0.25290 0.81000 0.69700 0.03600
H22B 0.29060 0.83000 0.67210 0.02500
H23A 0.20550 0.16000 0.29340 0.02000
H23B 0.25550 0.14100 0.34900 0.03800
H24A 0.04440 0.68700 0.43500 0.04200
H24B 0.04720 0.69200 0.50600 0.01500

loop_
_cod_related_entry_id
_cod_related_entry_database
_cod_related_entry_code
1 AMCSD 0010329
